data_7021380
loop_
_publ_author_name
'Barcel\'o-Oliver, Miquel'
'Baquero, Beatriz Adriana'
'Bauz\'a, Antonio'
'Garc\'ia-Raso, Angel'
'Vich, Roberto'
'Mata, Ignasi'
'Molins, Elies'
'Terr\'on, Angel'
'Frontera, Antonio'

_publ_section_title
;
 Experimental and theoretical studies on the coordination chemistry of the
 N(1)-hexyl substituted pyrimidines (uracil, 5-fluorouracil and cytosine).
;
_journal_issue 21
_journal_name_full 'Dalton transactions (Cambridge, England : 2003)'
_journal_page_first 7631
_journal_page_last 7642
_journal_paper_doi 10.1039/c3dt32922d
_journal_volume 42
_journal_year 2013
_chemical_compound_source 'synthesis as described'
_chemical_formula_moiety 'C20 H34 Br2 N6 O2 Zn'
_chemical_formula_sum 'C20 H34 Br2 N6 O2 Zn'
_chemical_formula_weight 615.72
_chemical_name_systematic
;
?
;
_space_group_IT_number 15
_symmetry_cell_setting monoclinic
_symmetry_Int_Tables_number 15
_symmetry_space_group_name_Hall '-C 2yc'
_symmetry_space_group_name_H-M 'C 1 2/c 1'
_atom_sites_solution_hydrogens geom
_atom_sites_solution_primary direct
_atom_sites_solution_secondary difmap
_audit_conform_dict_location ftp://ftp.iucr.org/pub/cif_core.dic
_audit_conform_dict_name cif_core.dic
_audit_conform_dict_version 2.4
_audit_creation_date 2012-02-17T16:31:41-00:00
_audit_creation_method 'WinGX routine CIF_UPDATE'
_cell_angle_alpha 90
_cell_angle_beta 95.13(3)
_cell_angle_gamma 90
_cell_formula_units_Z 4
_cell_length_a 12.185(3)
_cell_length_b 15.052(3)
_cell_length_c 14.481(6)
_cell_measurement_reflns_used 25
_cell_measurement_temperature 294(2)
_cell_measurement_theta_max 15.1
_cell_measurement_theta_min 8.1
_cell_measurement_wavelength 0.71073
_cell_volume 2645.3(14)
_computing_cell_refinement 'CAD4 Express (Enraf Nonius, 1994)'
_computing_data_collection 'CAD4 Express (Enraf Nonius, 1994)'
_computing_data_reduction 'XCAD4 (Harms & Wocadlo, 1995)'
_computing_molecular_graphics 'Ortep-3 for Windows (Farrugia, 1997)'
_computing_publication_material 'WinGX publication routines (Farrugia, 1999)'
_computing_structure_refinement 'SHELXL-97 (Sheldrick, 1997)'
_diffrn_ambient_temperature 294(2)
_diffrn_detector 'scintillation LiI'
_diffrn_detector_dtime 1.195
_diffrn_measured_fraction_theta_full 1
_diffrn_measured_fraction_theta_max 1
_diffrn_measurement_device '\k-geometry diffractometer'
_diffrn_measurement_device_type 'Enraf Nonius CAD4'
_diffrn_measurement_method 'non-profiled \w scans'
_diffrn_orient_matrix_type
;
x-axis points to radiation source
the matrix is specified in reciprocal space
;
_diffrn_orient_matrix_UB_11 0.081577
_diffrn_orient_matrix_UB_12 0.003368
_diffrn_orient_matrix_UB_13 -0.002948
_diffrn_orient_matrix_UB_21 0.000371
_diffrn_orient_matrix_UB_22 0.061196
_diffrn_orient_matrix_UB_23 0.026938
_diffrn_orient_matrix_UB_31 0.011617
_diffrn_orient_matrix_UB_32 -0.025638
_diffrn_orient_matrix_UB_33 0.063819
_diffrn_radiation_monochromator graphite
_diffrn_radiation_probe x-ray
_diffrn_radiation_type MoK\a
_diffrn_radiation_wavelength 0.71073
_diffrn_reflns_av_unetI/netI 0.0767
_diffrn_reflns_limit_h_max 14
_diffrn_reflns_limit_h_min -14
_diffrn_reflns_limit_k_max 17
_diffrn_reflns_limit_k_min 0
_diffrn_reflns_limit_l_max 17
_diffrn_reflns_limit_l_min 0
_diffrn_reflns_number 2331
_diffrn_reflns_theta_full 24.97
_diffrn_reflns_theta_max 24.97
_diffrn_reflns_theta_min 2.16
_diffrn_source 'Enraf Nonius FR590'
_diffrn_standards_decay_% 0
_diffrn_standards_interval_time 60
_diffrn_standards_number 1
_exptl_absorpt_coefficient_mu 3.976
_exptl_absorpt_correction_T_max 0.6206
_exptl_absorpt_correction_T_min 0.5674
_exptl_absorpt_correction_type refdelf
_exptl_absorpt_process_details
;
Walker, N. & Stuart, D (1983) Acta. Cryst. A39, 158-166
;
_exptl_crystal_colour colourless
_exptl_crystal_density_diffrn 1.546
_exptl_crystal_density_method 'not measured'
_exptl_crystal_description prism
_exptl_crystal_F_000 1248
_exptl_crystal_size_max 0.42
_exptl_crystal_size_mid 0.12
_exptl_crystal_size_min 0.12
_refine_diff_density_max 0.414
_refine_diff_density_min -0.5
_refine_diff_density_rms 0.082
_refine_ls_extinction_method none
_refine_ls_goodness_of_fit_ref 0.995
_refine_ls_hydrogen_treatment constr
_refine_ls_matrix_type full
_refine_ls_number_parameters 142
_refine_ls_number_reflns 2331
_refine_ls_number_restraints 0
_refine_ls_restrained_S_all 0.995
_refine_ls_R_factor_all 0.1044
_refine_ls_R_factor_gt 0.0501
_refine_ls_shift/su_max 0
_refine_ls_shift/su_mean 0
_refine_ls_structure_factor_coef Fsqd
_refine_ls_weighting_details 'calc w=1/[\s^2^(Fo^2^)+(0.0406P)^2^+0.0000P] where P=(Fo^2^+2Fc^2^)/3'
_refine_ls_weighting_scheme calc
_refine_ls_wR_factor_gt 0.092
_refine_ls_wR_factor_ref 0.1038
_reflns_number_gt 1418
_reflns_number_total 2331
_reflns_threshold_expression >2sigma(I)
_cod_data_source_file c3dt32922d.txt
_cod_data_source_block pm172
_cod_original_sg_symbol_H-M 'C 2/c'
_cod_database_code 7021380

loop_
_symmetry_equiv_pos_as_xyz
'x, y, z'
'-x, y, -z+1/2'
'x+1/2, y+1/2, z'
'-x+1/2, y+1/2, -z+1/2'
'-x, -y, -z'
'x, -y, z-1/2'
'-x+1/2, -y+1/2, -z'
'x+1/2, -y+1/2, z-1/2'

loop_
_atom_site_label
_atom_site_type_symbol
_atom_site_fract_x
_atom_site_fract_y
_atom_site_fract_z
_atom_site_U_iso_or_equiv
_atom_site_adp_type
_atom_site_occupancy
_atom_site_symmetry_multiplicity
_atom_site_calc_flag
_atom_site_refinement_flags
Br1 Br 0.06310(6) 0.32025(4) 0.37491(4) 0.0683(3) Uani 1 1 d .
Zn1 Zn 0 0.41929(6) 0.25 0.0444(3) Uani 1 2 d S
O2 O 0.1250(3) 0.5403(2) 0.3636(2) 0.0506(10) Uani 1 1 d .
N1 N 0.2370(4) 0.6180(3) 0.2760(3) 0.0506(12) Uani 1 1 d .
N3 N 0.1205(3) 0.5031(3) 0.2127(2) 0.0380(11) Uani 1 1 d .
N4 N 0.1140(4) 0.4710(3) 0.0574(3) 0.0562(14) Uani 1 1 d .
H4A H 0.0682 0.429 0.0659 0.067 Uiso 1 1 calc R
H4B H 0.1341 0.4809 0.0029 0.067 Uiso 1 1 calc R
C2 C 0.1591(4) 0.5537(4) 0.2881(4) 0.0434(14) Uani 1 1 d .
C4 C 0.1536(4) 0.5203(4) 0.1279(3) 0.0446(14) Uani 1 1 d .
C5 C 0.2298(5) 0.5893(4) 0.1157(4) 0.0606(18) Uani 1 1 d .
H5 H 0.2518 0.6026 0.0574 0.073 Uiso 1 1 calc R
C6 C 0.2687(5) 0.6341(4) 0.1898(4) 0.0616(17) Uani 1 1 d .
H6 H 0.3201 0.6787 0.1828 0.074 Uiso 1 1 calc R
C7 C 0.2838(5) 0.6703(4) 0.3550(4) 0.0581(16) Uani 1 1 d .
H7A H 0.3624 0.677 0.3508 0.07 Uiso 1 1 calc R
H7B H 0.2738 0.6382 0.4117 0.07 Uiso 1 1 calc R
C8 C 0.2324(6) 0.7613(4) 0.3603(4) 0.0688(19) Uani 1 1 d .
H8A H 0.2728 0.7944 0.4097 0.083 Uiso 1 1 calc R
H8B H 0.2408 0.7923 0.3026 0.083 Uiso 1 1 calc R
C9 C 0.1121(5) 0.7611(5) 0.3771(4) 0.0676(18) Uani 1 1 d .
H9A H 0.0712 0.7286 0.3274 0.081 Uiso 1 1 calc R
H9B H 0.1033 0.7299 0.4346 0.081 Uiso 1 1 calc R
C10 C 0.0635(6) 0.8526(5) 0.3827(4) 0.077(2) Uani 1 1 d .
H10A H 0.1035 0.8847 0.4332 0.092 Uiso 1 1 calc R
H10B H 0.0737 0.8842 0.3257 0.092 Uiso 1 1 calc R
C11 C -0.0567(7) 0.8527(5) 0.3976(5) 0.099(3) Uani 1 1 d .
H11A H -0.0663 0.828 0.4582 0.118 Uiso 1 1 calc R
H11B H -0.096 0.8151 0.3514 0.118 Uiso 1 1 calc R
C12 C -0.1058(7) 0.9454(6) 0.3912(6) 0.132(4) Uani 1 1 d .
H12A H -0.0735 0.9809 0.4416 0.198 Uiso 1 1 calc R
H12B H -0.184 0.9418 0.3946 0.198 Uiso 1 1 calc R
H12C H -0.0909 0.9721 0.3335 0.198 Uiso 1 1 calc R

loop_
_atom_site_aniso_label
_atom_site_aniso_U_11
_atom_site_aniso_U_22
_atom_site_aniso_U_33
_atom_site_aniso_U_23
_atom_site_aniso_U_13
_atom_site_aniso_U_12
Br1 0.0957(6) 0.0594(4) 0.0514(4) 0.0155(3) 0.0157(4) 0.0214(4)
Zn1 0.0570(6) 0.0449(6) 0.0329(5) 0 0.0135(4) 0
O2 0.068(3) 0.062(3) 0.0226(18) -0.0024(18) 0.0099(17) -0.015(2)
N1 0.063(3) 0.057(3) 0.033(3) -0.003(2) 0.006(2) -0.010(3)
N3 0.055(3) 0.044(3) 0.016(2) 0.001(2) 0.0085(19) -0.003(2)
N4 0.072(3) 0.070(4) 0.028(2) -0.002(3) 0.015(2) -0.003(3)
C2 0.052(4) 0.045(3) 0.033(3) 0.002(3) 0.005(3) -0.002(3)
C4 0.050(4) 0.057(4) 0.027(3) 0.004(3) 0.006(3) 0.005(3)
C5 0.077(5) 0.066(5) 0.042(4) 0.010(3) 0.023(3) -0.016(4)
C6 0.071(4) 0.057(4) 0.059(4) 0.001(4) 0.018(4) -0.020(3)
C7 0.056(4) 0.058(4) 0.057(4) -0.008(4) -0.008(3) -0.008(3)
C8 0.084(5) 0.053(4) 0.067(4) -0.008(4) -0.006(4) -0.001(4)
C9 0.072(5) 0.074(5) 0.055(4) -0.006(4) 0.000(3) 0.001(4)
C10 0.091(6) 0.081(5) 0.058(4) -0.007(4) 0.003(4) 0.013(5)
C11 0.113(7) 0.102(7) 0.082(5) 0.022(5) 0.016(5) 0.034(6)
C12 0.144(8) 0.146(9) 0.106(7) 0.002(6) 0.007(6) 0.077(7)

loop_
_atom_type_symbol
_atom_type_description
_atom_type_scat_dispersion_real
_atom_type_scat_dispersion_imag
_atom_type_scat_source
C C 0.0033 0.0016 'International Tables Vol C Tables 4.2.6.8 and 6.1.1.4'
H H 0 0 'International Tables Vol C Tables 4.2.6.8 and 6.1.1.4'
N N 0.0061 0.0033 'International Tables Vol C Tables 4.2.6.8 and 6.1.1.4'
O O 0.0106 0.006 'International Tables Vol C Tables 4.2.6.8 and 6.1.1.4'
Br Br -0.2901 2.4595 'International Tables Vol C Tables 4.2.6.8 and 6.1.1.4'
Zn Zn 0.2839 1.4301 'International Tables Vol C Tables 4.2.6.8 and 6.1.1.4'

loop_
_geom_angle_atom_site_label_1
_geom_angle_atom_site_label_2
_geom_angle_atom_site_label_3
_geom_angle
_geom_angle_site_symmetry_1
_geom_angle_site_symmetry_3
N3 Zn1 N3 103.8(2) 2 .
N3 Zn1 Br1 112.99(11) 2 2
N3 Zn1 Br1 111.79(10) . 2
N3 Zn1 Br1 111.79(10) 2 .
N3 Zn1 Br1 112.99(11) . .
Br1 Zn1 Br1 103.80(5) 2 .
C6 N1 C2 119.8(5) . .
C6 N1 C7 120.0(5) . .
C2 N1 C7 120.2(5) . .
C4 N3 C2 120.4(5) . .
C4 N3 Zn1 129.6(4) . .
C2 N3 Zn1 109.5(3) . .
O2 C2 N3 119.9(5) . .
O2 C2 N1 121.5(5) . .
N3 C2 N1 118.6(5) . .
N4 C4 N3 118.6(5) . .
N4 C4 C5 121.0(5) . .
N3 C4 C5 120.4(5) . .
C6 C5 C4 117.8(5) . .
C5 C6 N1 123.0(6) . .
N1 C7 C8 113.1(5) . .
C9 C8 C7 114.8(6) . .
C10 C9 C8 113.5(6) . .
C11 C10 C9 113.7(6) . .
C10 C11 C12 112.2(7) . .

loop_
_geom_bond_atom_site_label_1
_geom_bond_atom_site_label_2
_geom_bond_distance
_geom_bond_site_symmetry_2
Br1 Zn1 2.4159(10) .
Zn1 N3 2.045(4) 2
Zn1 N3 2.045(4) .
Zn1 Br1 2.4159(11) 2
O2 C2 1.222(6) .
N1 C6 1.361(7) .
N1 C2 1.378(6) .
N1 C7 1.462(7) .
N3 C4 1.351(6) .
N3 C2 1.378(6) .
N4 C4 1.318(6) .
C4 C5 1.415(8) .
C5 C6 1.318(8) .
C7 C8 1.511(8) .
C8 C9 1.508(8) .
C9 C10 1.505(9) .
C10 C11 1.500(9) .
C11 C12 1.516(9) .

loop_
_geom_hbond_atom_site_label_D
_geom_hbond_atom_site_label_H
_geom_hbond_atom_site_label_A
_geom_hbond_distance_DH
_geom_hbond_distance_HA
_geom_hbond_distance_DA
_geom_hbond_angle_DHA
_geom_hbond_site_symmetry_A
N4 H4A Br1 0.86 2.49 3.339(5) 167.6 2
N4 H4B O2 0.86 2.03 2.826(5) 152.6 6_565

loop_
_geom_torsion_atom_site_label_1
_geom_torsion_atom_site_label_2
_geom_torsion_atom_site_label_3
_geom_torsion_atom_site_label_4
_geom_torsion
_geom_torsion_site_symmetry_1
N3 Zn1 N3 C4 -109.5(5) 2
Br1 Zn1 N3 C4 12.6(5) 2
Br1 Zn1 N3 C4 129.2(4) .
N3 Zn1 N3 C2 62.2(3) 2
Br1 Zn1 N3 C2 -175.7(3) 2
Br1 Zn1 N3 C2 -59.1(4) .
C4 N3 C2 O2 176.7(5) .
Zn1 N3 C2 O2 4.1(6) .
C4 N3 C2 N1 -4.0(7) .
Zn1 N3 C2 N1 -176.6(4) .
C6 N1 C2 O2 -176.6(6) .
C7 N1 C2 O2 2.1(8) .
C6 N1 C2 N3 4.2(8) .
C7 N1 C2 N3 -177.2(5) .
C2 N3 C4 N4 -179.4(5) .
Zn1 N3 C4 N4 -8.4(8) .
C2 N3 C4 C5 1.2(8) .
Zn1 N3 C4 C5 172.1(4) .
N4 C4 C5 C6 -177.9(6) .
N3 C4 C5 C6 1.6(9) .
C4 C5 C6 N1 -1.4(10) .
C2 N1 C6 C5 -1.5(9) .
C7 N1 C6 C5 179.9(6) .
C6 N1 C7 C8 78.5(7) .
C2 N1 C7 C8 -100.1(6) .
N1 C7 C8 C9 64.7(7) .
C7 C8 C9 C10 179.6(5) .
C8 C9 C10 C11 178.9(6) .
C9 C10 C11 C12 -173.1(6) .
